data_2105543
loop_
_publ_author_name
'Parkin, S.'
'Hope, H.'

_publ_section_title
;
 Uric Acid Dihydrate Revisited
;
_journal_issue 3
_journal_name_full 'Acta Crystallographica Section B'
_journal_page_first 339
_journal_page_last 344
_journal_paper_doi 10.1107/S0108768197015218
_journal_volume 54
_journal_year 1998
_chemical_formula_moiety 'C5 H4 N4 O3 , 2(H2 O)'
_chemical_formula_sum 'C5 H8 N4 O5'
_chemical_formula_weight 204.15
_chemical_name_common 'uric acid dihydrate'
_chemical_name_systematic
;
 ?
;
_space_group_IT_number 14
_symmetry_cell_setting monoclinic
_symmetry_space_group_name_Hall '-P 2ybc'
_symmetry_space_group_name_H-M 'P 1 21/c 1'
_audit_creation_method SHELXL
_cell_angle_alpha 90.00
_cell_angle_beta 90.51(4)
_cell_angle_gamma 90.00
_cell_formula_units_Z 4
_cell_length_a 7.237(3)
_cell_length_b 6.363(4)
_cell_length_c 17.449(11)
_cell_measurement_reflns_used 24
_cell_measurement_temperature 120.0(10)
_cell_measurement_theta_max 27.5
_cell_measurement_theta_min 22.5
_cell_volume 803.5(8)
_computing_cell_refinement 'XDISK (Siemens, 1989b)'
_computing_data_collection 'P3PC (Siemens, 1989a)'
_computing_data_reduction 'XDISK, XPREP (Siemens, 1989b)'
_computing_molecular_graphics 'XP in SHELXTL'
_computing_publication_material 'SHELXTL (Sheldrick, 1984)'
_computing_structure_refinement 'SHELXL-93 (Sheldrick, 1993)'
_computing_structure_solution 'SHELXS-86 (Sheldrick, 1990)'
_diffrn_ambient_temperature 120.0(10)
_diffrn_measurement_device 'Siemens P4RA'
_diffrn_measurement_method '\w (3\%)'
_diffrn_radiation_monochromator 'Ni filter'
_diffrn_radiation_source 'rotating anode'
_diffrn_radiation_type CuK\a
_diffrn_radiation_wavelength 1.54178
_diffrn_reflns_av_R_equivalents 0.0736
_diffrn_reflns_av_sigmaI/netI 0.0307
_diffrn_reflns_limit_h_max 7
_diffrn_reflns_limit_h_min -7
_diffrn_reflns_limit_k_max 6
_diffrn_reflns_limit_k_min 0
_diffrn_reflns_limit_l_max 18
_diffrn_reflns_limit_l_min 0
_diffrn_reflns_number 1147
_diffrn_reflns_theta_max 53.48
_diffrn_reflns_theta_min 5.07
_diffrn_standards_decay_% '<1% fluctuation'
_diffrn_standards_interval_count 198
_diffrn_standards_number 2
_exptl_absorpt_coefficient_mu 1.328
_exptl_absorpt_correction_T_max 0.98
_exptl_absorpt_correction_T_min 0.67
_exptl_absorpt_correction_type 'XABS2 (Parkin, Moezzi & Hope, 1995)'
_exptl_crystal_colour colorless
_exptl_crystal_density_diffrn 1.688
_exptl_crystal_description 'thin plate, irregular'
_exptl_crystal_F_000 424
_exptl_crystal_size_max 0.30
_exptl_crystal_size_mid 0.30
_exptl_crystal_size_min 0.01
_refine_diff_density_max 0.171
_refine_diff_density_min -0.152
_refine_ls_extinction_method none
_refine_ls_goodness_of_fit_all 1.078
_refine_ls_goodness_of_fit_obs 1.119
_refine_ls_hydrogen_treatment 'riding on UA, restrained on water'
_refine_ls_matrix_type full
_refine_ls_number_parameters 141
_refine_ls_number_reflns 954
_refine_ls_number_restraints 6
_refine_ls_restrained_S_all 1.074
_refine_ls_restrained_S_obs 1.114
_refine_ls_R_factor_all 0.0496
_refine_ls_R_factor_obs 0.0406
_refine_ls_shift/esd_max 0.000
_refine_ls_shift/esd_mean 0.000
_refine_ls_structure_factor_coef Fsqd
_refine_ls_weighting_details 'w = 1/[\s^2^(Fo^2^)+(0.050P)^2^+0.514P], where P=(Fo^2^+2Fc^2^)/3'
_refine_ls_weighting_scheme calc
_refine_ls_wR_factor_all 0.1094
_refine_ls_wR_factor_obs 0.1030
_reflns_number_observed 808
_reflns_number_total 954
_reflns_observed_criterion >2sigma(I)
_cod_data_source_file bk0050.cif
_cod_data_source_block sp02xxanis
_cod_depositor_comments
;
The following automatic conversions were performed:

'_refine_ls_weighting_scheme' value 'w =
1/[\s^2^(Fo^2^)+(0.050P)^2^+0.514P], where P=(Fo^2^+2Fc^2^)/3' was
changed to 'calc'. New tag '_refine_ls_weighting_details' was
created. The value of the new tag was set to 'w =
1/[\s^2^(Fo^2^)+(0.050P)^2^+0.514P], where P=(Fo^2^+2Fc^2^)/3'.

Automatic conversion script
Id: cif_fix_values 3143 2015-03-26 13:38:13Z robertas 
;
_cod_original_sg_symbol_H-M 'P 21/c'
_cod_database_code 2105543

loop_
_symmetry_equiv_pos_as_xyz
'x, y, z'
'-x, y+1/2, -z+1/2'
'-x, -y, -z'
'x, -y-1/2, z-1/2'

loop_
_atom_site_aniso_label
_atom_site_aniso_U_11
_atom_site_aniso_U_22
_atom_site_aniso_U_33
_atom_site_aniso_U_12
_atom_site_aniso_U_13
_atom_site_aniso_U_23
C1_1 0.035(2) 0.032(3) 0.042(3) 0.001(2) 0.001(2) -0.002(2)
C2_1 0.033(2) 0.027(3) 0.038(2) 0.007(2) -0.002(2) 0.001(2)
C3_1 0.031(2) 0.039(2) 0.039(3) 0.000(2) -0.001(2) -0.001(2)
C4_1 0.030(2) 0.038(2) 0.040(3) 0.004(2) 0.002(2) 0.001(2)
C5_1 0.037(3) 0.040(3) 0.039(3) 0.003(2) 0.004(2) -0.003(2)
N1_1 0.035(2) 0.035(2) 0.042(3) -0.002(2) -0.001(2) -0.002(2)
N2_1 0.039(2) 0.029(2) 0.036(2) 0.000(2) -0.003(2) 0.004(2)
N3_1 0.033(2) 0.036(2) 0.044(3) -0.002(2) 0.002(2) 0.006(2)
N4_1 0.038(2) 0.029(2) 0.033(2) 0.000(2) 0.004(2) 0.001(2)
O1_1 0.045(2) 0.034(2) 0.045(2) -0.0010(15) -0.0041(14) 0.0006(14)
O2_1 0.0465(15) 0.041(2) 0.037(2) 0.006(2) 0.0033(13) -0.0006(14)
O3_1 0.046(2) 0.035(2) 0.047(2) -0.0035(15) 0.0039(14) -0.0002(14)
C1_2 0.035(2) 0.032(3) 0.042(3) 0.001(2) -0.001(2) -0.001(2)
C2_2 0.033(2) 0.027(3) 0.038(2) 0.007(2) -0.007(2) 0.002(2)
C3_2 0.031(2) 0.039(2) 0.039(3) 0.000(2) 0.000(2) 0.001(2)
C4_2 0.030(2) 0.038(2) 0.040(3) 0.004(2) -0.004(2) -0.002(2)
C5_2 0.037(3) 0.040(3) 0.039(3) 0.003(2) -0.003(2) -0.004(2)
N1_2 0.035(2) 0.035(2) 0.042(3) -0.002(2) 0.002(2) 0.001(2)
N2_2 0.039(2) 0.029(2) 0.036(2) 0.000(2) 0.000(2) 0.003(2)
N3_2 0.033(2) 0.036(2) 0.044(3) -0.002(2) 0.002(2) -0.002(2)
N4_2 0.038(2) 0.029(2) 0.033(2) 0.000(2) 0.000(2) -0.004(2)
O1_2 0.045(2) 0.034(2) 0.045(2) -0.0010(15) 0.0010(15) 0.0041(14)
O2_2 0.0465(15) 0.041(2) 0.037(2) 0.006(2) -0.006(2) -0.0033(13)
O3_2 0.046(2) 0.035(2) 0.047(2) -0.0035(15) 0.0035(15) -0.0039(14)
OWA_2 0.067(2) 0.068(2) 0.051(2) -0.008(2) 0.0070(14) -0.001(2)
OWB_3 0.073(2) 0.066(2) 0.057(2) 0.007(2) -0.0024(15) 0.006(2)

loop_
_atom_site_label
_atom_site_fract_x
_atom_site_fract_y
_atom_site_fract_z
_atom_site_U_iso_or_equiv
_atom_site_thermal_displace_type
_atom_site_calc_flag
_atom_site_refinement_flags
_atom_site_occupancy
_atom_site_disorder_group
_atom_site_type_symbol
C1_1 0.1062(6) 0.2154(7) -0.4243(3) 0.0363(11) Uani d P 0.826(4) 1 C
C2_1 0.2566(6) 0.5322(6) -0.4014(2) 0.0329(10) Uani d P 0.826(4) 1 C
C3_1 0.2840(5) 0.5691(6) -0.4772(2) 0.0361(11) Uani d P 0.826(4) 1 C
C4_1 0.2242(5) 0.4272(6) -0.5329(3) 0.0361(11) Uani d P 0.826(4) 1 C
C5_1 0.4035(6) 0.8378(7) -0.4121(3) 0.0385(12) Uani d P 0.826(4) 1 C
N1_1 0.1394(5) 0.2520(5) -0.4997(2) 0.0371(10) Uani d P 0.826(4) 1 N
H1_1 0.1039(5) 0.1553(5) -0.5309(2) 0.045 Uiso calc PR 0.826(4) 1 H
N2_1 0.1717(5) 0.3611(5) -0.3730(2) 0.0348(9) Uani d P 0.826(4) 1 N
H2_1 0.1590(5) 0.3439(5) -0.3244(2) 0.042 Uiso calc PR 0.826(4) 1 H
N3_1 0.3742(5) 0.7627(5) -0.4831(2) 0.0377(9) Uani d P 0.826(4) 1 N
H3_1 0.4055(5) 0.8234(5) -0.5250(2) 0.045 Uiso calc PR 0.826(4) 1 H
N4_1 0.3316(4) 0.6965(5) -0.3612(2) 0.0333(9) Uani d P 0.826(4) 1 N
H4_1 0.3334(4) 0.7090(5) -0.3121(2) 0.040 Uiso calc PR 0.826(4) 1 H
O1_1 0.0226(4) 0.0561(5) -0.4020(2) 0.0414(8) Uani d P 0.826(4) 1 O
O2_1 0.2400(4) 0.4442(4) -0.60374(15) 0.0417(8) Uani d P 0.826(4) 1 O
O3_1 0.4815(4) 1.0053(5) -0.3958(2) 0.0427(8) Uani d P 0.826(4) 1 O
C1_2 0.3938(6) 0.7846(7) -0.4243(3) 0.0364(11) Uani d P 0.174(4) 2 C
C2_2 0.2434(6) 0.4678(6) -0.4014(2) 0.0330(10) Uani d P 0.174(4) 2 C
C3_2 0.2160(5) 0.4309(6) -0.4772(2) 0.0361(11) Uani d P 0.174(4) 2 C
C4_2 0.2758(5) 0.5728(6) -0.5329(3) 0.0361(11) Uani d P 0.174(4) 2 C
C5_2 0.0965(6) 0.1622(7) -0.4121(3) 0.0385(12) Uani d P 0.174(4) 2 C
N1_2 0.3606(5) 0.7480(5) -0.4997(2) 0.0371(10) Uani d P 0.174(4) 2 N
H1_2 0.3960(5) 0.8443(5) -0.5308(2) 0.044 Uiso calc PR 0.174(4) 2 H
N2_2 0.3283(5) 0.6389(5) -0.3730(2) 0.0348(9) Uani d P 0.174(4) 2 N
H2_2 0.3414(5) 0.6568(5) -0.3244(2) 0.042 Uiso calc PR 0.174(4) 2 H
N3_2 0.1258(5) 0.2373(5) -0.4831(2) 0.0377(10) Uani d P 0.174(4) 2 N
H3_2 0.0942(5) 0.1761(5) -0.5251(2) 0.045 Uiso calc PR 0.174(4) 2 H
N4_2 0.1684(4) 0.3035(5) -0.3612(2) 0.0333(9) Uani d P 0.174(4) 2 N
H4_2 0.1669(4) 0.2917(5) -0.3121(2) 0.040 Uiso calc PR 0.174(4) 2 H
O1_2 0.4774(4) 0.9439(5) -0.4020(2) 0.0413(8) Uani d P 0.174(4) 2 O
O2_2 0.2600(4) 0.5558(4) -0.60374(15) 0.0417(8) Uani d P 0.174(4) 2 O
O3_2 0.0185(4) -0.0053(5) -0.3958(2) 0.0427(8) Uani d P 0.174(4) 2 O
OWA_2 -0.0899(4) -0.2046(5) -0.2775(2) 0.0620(8) Uani d D 1 . O
H1WA_2 -0.050(6) -0.107(5) -0.307(2) 0.093 Uiso d D 1 . H
H2WA_2 -0.124(7) -0.298(6) -0.310(2) 0.093 Uiso d D 1 . H
OWB_3 0.4040(4) 0.7714(5) -0.2155(2) 0.0653(9) Uani d D 1 . O
H1WB_3 0.340(6) 0.839(6) -0.184(2) 0.098 Uiso d D 1 . H
H2WB_3 0.425(7) 0.652(4) -0.195(3) 0.098 Uiso d D 1 . H

loop_
_atom_type_symbol
_atom_type_description
_atom_type_scat_dispersion_real
_atom_type_scat_dispersion_imag
_atom_type_scat_source
C C 0.0181 0.0091 'International Tables Vol C Tables 4.2.6.8 and 6.1.1.4'
H H 0.0000 0.0000 'International Tables Vol C Tables 4.2.6.8 and 6.1.1.4'
N N 0.0311 0.0180 'International Tables Vol C Tables 4.2.6.8 and 6.1.1.4'
O O 0.0492 0.0322 'International Tables Vol C Tables 4.2.6.8 and 6.1.1.4'

loop_
_geom_angle_atom_site_label_1
_geom_angle_atom_site_label_2
_geom_angle_atom_site_label_3
_geom_angle
_geom_angle_publ_flag
O1_1 C1_1 N1_1 122.2(4) yes
O1_1 C1_1 N2_1 120.8(4) yes
N1_1 C1_1 N2_1 116.9(4) yes
N2_1 C2_1 C3_1 124.7(4) yes
N2_1 C2_1 N4_1 127.5(3) yes
C3_1 C2_1 N4_1 107.8(4) yes
C2_1 C3_1 C4_1 121.3(4) yes
C2_1 C3_1 N3_1 107.2(4) yes
C4_1 C3_1 N3_1 131.5(4) yes
O2_1 C4_1 C3_1 127.2(4) yes
O2_1 C4_1 N1_1 121.6(4) yes
C3_1 C4_1 N1_1 111.2(4) yes
O3_1 C5_1 N3_1 125.8(4) yes
O3_1 C5_1 N4_1 126.3(4) yes
N3_1 C5_1 N4_1 107.9(4) yes
C1_1 N1_1 C4_1 128.2(4) yes
C1_1 N1_1 H1_1 115.9(2) ?
C4_1 N1_1 H1_1 115.9(2) ?
C2_1 N2_1 C1_1 117.5(4) yes
C2_1 N2_1 H2_1 121.2(2) ?
C1_1 N2_1 H2_1 121.2(2) ?
C5_1 N3_1 C3_1 108.4(4) yes
C5_1 N3_1 H3_1 125.8(3) ?
C3_1 N3_1 H3_1 125.8(2) ?
C5_1 N4_1 C2_1 108.7(4) yes
C5_1 N4_1 H4_1 125.7(2) ?
C2_1 N4_1 H4_1 125.7(2) ?
O1_2 C1_2 N1_2 121.8(4) yes
O1_2 C1_2 N2_2 121.0(4) yes
N1_2 C1_2 N2_2 117.2(4) yes
N2_2 C2_2 C3_2 124.3(4) yes
N2_2 C2_2 N4_2 127.6(3) yes
C3_2 C2_2 N4_2 108.1(4) yes
C2_2 C3_2 N3_2 106.8(4) yes
C2_2 C3_2 C4_2 121.5(4) yes
N3_2 C3_2 C4_2 131.7(4) yes
O2_2 C4_2 N1_2 121.2(4) yes
O2_2 C4_2 C3_2 127.4(4) yes
N1_2 C4_2 C3_2 111.4(4) yes
O3_2 C5_2 N3_2 126.2(4) yes
O3_2 C5_2 N4_2 126.1(4) yes
N3_2 C5_2 N4_2 107.7(4) yes
C1_2 N1_2 C4_2 127.9(4) yes
C1_2 N1_2 H1_2 116.1(2) ?
C4_2 N1_2 H1_2 116.1(2) ?
C2_2 N2_2 C1_2 117.7(4) yes
C2_2 N2_2 H2_2 121.1(2) ?
C1_2 N2_2 H2_2 121.1(2) ?
C5_2 N3_2 C3_2 108.8(4) yes
C5_2 N3_2 H3_2 125.6(3) ?
C3_2 N3_2 H3_2 125.6(2) ?
C5_2 N4_2 C2_2 108.6(4) yes
C5_2 N4_2 H4_2 125.7(2) ?
C2_2 N4_2 H4_2 125.7(2) ?
H1WA_2 OWA_2 H2WA_2 102.(4) yes
H1WB_3 OWB_3 H2WB_3 106.(4) yes

loop_
_geom_bond_atom_site_label_1
_geom_bond_atom_site_label_2
_geom_bond_distance
_geom_bond_publ_flag
C1_1 O1_1 1.244(5) yes
C1_1 N1_1 1.358(6) yes
C1_1 N2_1 1.371(6) yes
C2_1 N2_1 1.347(5) yes
C2_1 C3_1 1.359(6) yes
C2_1 N4_1 1.369(5) yes
C3_1 C4_1 1.393(6) yes
C3_1 N3_1 1.398(5) yes
C4_1 O2_1 1.248(5) yes
C4_1 N1_1 1.400(5) yes
C5_1 O3_1 1.238(5) yes
C5_1 N3_1 1.343(6) yes
C5_1 N4_1 1.369(6) yes
N1_1 H1_1 0.86 ?
N2_1 H2_1 0.86 ?
N3_1 H3_1 0.86 ?
N4_1 H4_1 0.86 ?
C1_2 O1_2 1.241(5) yes
C1_2 N1_2 1.354(6) yes
C1_2 N2_2 1.377(6) yes
C2_2 N2_2 1.343(5) yes
C2_2 C3_2 1.356(6) yes
C2_2 N4_2 1.374(5) yes
C3_2 N3_2 1.397(5) yes
C3_2 C4_2 1.398(6) yes
C4_2 O2_2 1.246(5) yes
C4_2 N1_2 1.396(5) yes
C5_2 O3_2 1.240(5) yes
C5_2 N3_2 1.347(6) yes
C5_2 N4_2 1.363(6) yes
N1_2 H1_2 0.86 ?
N2_2 H2_2 0.86 ?
N3_2 H3_2 0.86 ?
N4_2 H4_2 0.86 ?
OWA_2 H1WA_2 0.86(2) yes
OWA_2 H2WA_2 0.85(2) yes
OWB_3 H1WB_3 0.84(2) yes
OWB_3 H2WB_3 0.85(2) yes
